data_4315675
loop_
_publ_author_name
'Justin J. Wilson'
'Juliana Fedoce Lopes'
'Stephen J. Lippard'

_publ_contact_author_address
;Department of Chemisry
Massachusetts Institute of Technology
Cambridge, MA 02139
;
_publ_contact_author_email lippard@mit.edu
_publ_contact_author_name 'Stephen J. Lippard'
_publ_contact_author_phone 617-253-1892
_publ_section_title
;
 Synthesis, Characterization, and Photophysical Properties of Three
 Platinum(II) Complexes Bearing Fluorescent Analogues of the
 Di-2-pyridylmethane Ligand
;
_journal_name_full 'Inorganic Chemistry'
_journal_page_first 5303
_journal_page_last 5315
_journal_paper_doi 10.1021/ic100411p
_journal_volume 49
_journal_year 2010
_chemical_formula_sum 'C18 H17 Cl2 N3 O2 Pt S'
_chemical_formula_weight 605.40
_chemical_name_common '[Pt(Ts-dpm)Cl2]'
_chemical_name_systematic
; 
 ? 
;
_space_group_IT_number 9
_symmetry_cell_setting monoclinic
_symmetry_space_group_name_Hall 'C -2yc'
_symmetry_space_group_name_H-M 'C 1 c 1'
_atom_sites_solution_hydrogens geom
_atom_sites_solution_primary direct
_atom_sites_solution_secondary difmap
_audit_creation_method SHELXL-97
_cell_angle_alpha 90.00
_cell_angle_beta 112.456(2)
_cell_angle_gamma 90.00
_cell_formula_units_Z 4
_cell_length_a 11.4122(12)
_cell_length_b 13.2503(14)
_cell_length_c 13.7957(19)
_cell_measurement_reflns_used 9981
_cell_measurement_temperature 100(2)
_cell_measurement_theta_max 31.16
_cell_measurement_theta_min 2.47
_cell_volume 1927.9(4)
_computing_cell_refinement 'Bruker SMART'
_computing_data_collection 'Bruker SMART'
_computing_data_reduction 'Bruker SAINT'
_computing_molecular_graphics 'Bruker SHELXTL'
_computing_publication_material 'Bruker SHELXTL'
_computing_structure_refinement 'SHELXL-97 (Sheldrick, 1997)'
_computing_structure_solution 'SHELXS-97 (Sheldrick, 1990)'
_diffrn_ambient_temperature 100(2)
_diffrn_measured_fraction_theta_full 1.000
_diffrn_measured_fraction_theta_max 1.000
_diffrn_measurement_device_type 'CCD area detector'
_diffrn_measurement_method 'phi and omega scans'
_diffrn_radiation_monochromator graphite
_diffrn_radiation_source 'fine-focus sealed tube'
_diffrn_radiation_type MoK\a
_diffrn_radiation_wavelength 0.71073
_diffrn_reflns_av_R_equivalents 0.0391
_diffrn_reflns_av_sigmaI/netI 0.0441
_diffrn_reflns_limit_h_max 15
_diffrn_reflns_limit_h_min -15
_diffrn_reflns_limit_k_max 17
_diffrn_reflns_limit_k_min -17
_diffrn_reflns_limit_l_max 18
_diffrn_reflns_limit_l_min -18
_diffrn_reflns_number 18845
_diffrn_reflns_theta_full 28.28
_diffrn_reflns_theta_max 28.28
_diffrn_reflns_theta_min 2.47
_exptl_absorpt_coefficient_mu 7.683
_exptl_absorpt_correction_T_max 0.8615
_exptl_absorpt_correction_T_min 0.5138
_exptl_absorpt_correction_type multi-scan
_exptl_absorpt_process_details 'Blessing, 1995'
_exptl_crystal_colour colorless
_exptl_crystal_density_diffrn 2.086
_exptl_crystal_density_meas ?
_exptl_crystal_density_method 'not measured'
_exptl_crystal_description needle
_exptl_crystal_F_000 1160
_exptl_crystal_size_max 0.10
_exptl_crystal_size_mid 0.05
_exptl_crystal_size_min 0.02
_refine_diff_density_max 1.424
_refine_diff_density_min -0.767
_refine_diff_density_rms 0.113
_refine_ls_abs_structure_details 'Flack H D (1983), Acta Cryst. A39, 876-881'
_refine_ls_abs_structure_Flack 0.025(5)
_refine_ls_extinction_method none
_refine_ls_goodness_of_fit_ref 1.006
_refine_ls_hydrogen_treatment constr
_refine_ls_matrix_type full
_refine_ls_number_parameters 246
_refine_ls_number_reflns 4712
_refine_ls_number_restraints 2
_refine_ls_restrained_S_all 1.006
_refine_ls_R_factor_all 0.0224
_refine_ls_R_factor_gt 0.0211
_refine_ls_shift/su_max 0.001
_refine_ls_shift/su_mean 0.000
_refine_ls_structure_factor_coef Fsqd
_refine_ls_weighting_details 'calc w=1/[\s^2^(Fo^2^)+(0.0000P)^2^+0.0000P] where P=(Fo^2^+2Fc^2^)/3'
_refine_ls_weighting_scheme calc
_refine_ls_wR_factor_gt 0.0443
_refine_ls_wR_factor_ref 0.0446
_reflns_number_gt 4523
_reflns_number_total 4712
_reflns_threshold_expression >2sigma(I)
_cod_data_source_file ic100411p_si_002_3.cif
_cod_data_source_block Compound_1
_cod_depositor_comments
;
The following automatic conversions were performed:

'_symmetry_cell_setting' value 'Monoclinic' changed to 'monoclinic'
according to the built-in table from CIF Core dictionary named
'cif_core.dic' version 2.4.1 from 2010-06-29.

Automatic conversion script
Id: cif_fix_values 1646 2011-03-28 12:23:43Z adriana 

The following automatic conversions were performed:

'_exptl_crystal_density_meas' value 'not measured' was changed to '?'
- the value is perceived as not measured.

Automatic conversion script
Id: cif_fix_values 3008 2015-01-20 13:52:24Z robertas 
;
_cod_database_code 4315675

loop_
_symmetry_equiv_pos_as_xyz
'x, y, z'
'x, -y, z+1/2'
'x+1/2, y+1/2, z'
'x+1/2, -y+1/2, z+1/2'

loop_
_atom_site_label
_atom_site_type_symbol
_atom_site_fract_x
_atom_site_fract_y
_atom_site_fract_z
_atom_site_U_iso_or_equiv
_atom_site_adp_type
_atom_site_occupancy
_atom_site_symmetry_multiplicity
_atom_site_calc_flag
_atom_site_refinement_flags
_atom_site_disorder_assembly
_atom_site_disorder_group
Pt1 Pt 0.750051(18) 0.657498(10) 0.750079(17) 0.01610(4) Uani 1 1 d . . .
Cl2 Cl 0.67556(11) 0.77491(9) 0.61883(9) 0.0273(2) Uani 1 1 d . . .
Cl1 Cl 0.95526(12) 0.70365(9) 0.78074(9) 0.0222(2) Uani 1 1 d . . .
N2 N 0.8121(3) 0.5522(2) 0.8644(3) 0.0146(7) Uani 1 1 d . . .
C11 C 0.9063(4) 0.5725(3) 0.9573(3) 0.0198(9) Uani 1 1 d . . .
H11 H 0.9485 0.6357 0.9667 0.024 Uiso 1 1 calc R . .
N1 N 0.5702(4) 0.6157(3) 0.7275(3) 0.0174(7) Uani 1 1 d . . .
C7 C 0.7565(4) 0.4615(4) 0.8521(3) 0.0213(9) Uani 1 1 d . . .
C5 C 0.5423(4) 0.5171(3) 0.7304(3) 0.0182(9) Uani 1 1 d . . .
S1 S 0.60609(12) 0.37042(9) 0.55685(9) 0.0254(3) Uani 1 1 d . . .
C8 C 0.7877(4) 0.3904(4) 0.9321(3) 0.0213(9) Uani 1 1 d . . .
H8 H 0.7442 0.3277 0.9213 0.026 Uiso 1 1 calc R . .
N3 N 0.6933(4) 0.4312(3) 0.6655(3) 0.0277(9) Uani 1 1 d . . .
H3 H 0.7669 0.4573 0.6724 0.033 Uiso 1 1 calc R . .
C10 C 0.9430(5) 0.5050(4) 1.0386(4) 0.0247(10) Uani 1 1 d . . .
H10 H 1.0099 0.5217 1.1030 0.030 Uiso 1 1 calc R . .
C9 C 0.8828(5) 0.4125(4) 1.0272(4) 0.0279(11) Uani 1 1 d . . .
H9 H 0.9064 0.3655 1.0834 0.033 Uiso 1 1 calc R . .
C4 C 0.4223(5) 0.4861(4) 0.7207(3) 0.0234(10) Uani 1 1 d . . .
H4 H 0.4040 0.4164 0.7236 0.028 Uiso 1 1 calc R . .
C2 C 0.3578(5) 0.6587(3) 0.7021(4) 0.0253(10) Uani 1 1 d . . .
H2 H 0.2950 0.7090 0.6923 0.030 Uiso 1 1 calc R . .
C1 C 0.4789(5) 0.6844(3) 0.7121(3) 0.0205(9) Uani 1 1 d . . .
H1 H 0.4983 0.7536 0.7080 0.025 Uiso 1 1 calc R . .
C6 C 0.6466(4) 0.4404(3) 0.7482(4) 0.0247(10) Uani 1 1 d . . .
H6 H 0.6109 0.3732 0.7553 0.030 Uiso 1 1 calc R . .
O2 O 0.5768(3) 0.2753(3) 0.5836(3) 0.0347(8) Uani 1 1 d . . .
O1 O 0.6770(4) 0.3809(3) 0.4931(3) 0.0375(9) Uani 1 1 d . . .
C12 C 0.4635(4) 0.4382(3) 0.4994(3) 0.0207(9) Uani 1 1 d . . .
C3 C 0.3304(5) 0.5576(4) 0.7068(3) 0.0254(10) Uani 1 1 d . . .
H3A H 0.2478 0.5376 0.7004 0.030 Uiso 1 1 calc R . .
C17 C 0.4697(5) 0.5398(4) 0.4773(3) 0.0271(11) Uani 1 1 d . . .
H17 H 0.5488 0.5712 0.4891 0.033 Uiso 1 1 calc R . .
C13 C 0.3489(5) 0.3909(4) 0.4808(3) 0.0235(10) Uani 1 1 d . . .
H13 H 0.3463 0.3211 0.4958 0.028 Uiso 1 1 calc R . .
C14 C 0.2394(5) 0.4459(4) 0.4405(4) 0.0256(10) Uani 1 1 d . . .
H14 H 0.1603 0.4138 0.4270 0.031 Uiso 1 1 calc R . .
C15 C 0.2421(5) 0.5488(4) 0.4190(3) 0.0266(10) Uani 1 1 d . . .
C16 C 0.3578(5) 0.5941(4) 0.4376(3) 0.0278(11) Uani 1 1 d . . .
H16 H 0.3605 0.6639 0.4228 0.033 Uiso 1 1 calc R . .
C18 C 0.1212(6) 0.6105(5) 0.3773(5) 0.0479(16) Uani 1 1 d . . .
H18A H 0.1418 0.6807 0.3679 0.072 Uiso 1 1 calc R . .
H18B H 0.0792 0.6078 0.4273 0.072 Uiso 1 1 calc R . .
H18C H 0.0646 0.5828 0.3098 0.072 Uiso 1 1 calc R . .

loop_
_atom_site_aniso_label
_atom_site_aniso_U_11
_atom_site_aniso_U_22
_atom_site_aniso_U_33
_atom_site_aniso_U_23
_atom_site_aniso_U_13
_atom_site_aniso_U_12
Pt1 0.01284(7) 0.01882(6) 0.01421(6) 0.00178(10) 0.00244(5) -0.00029(11)
Cl2 0.0228(6) 0.0303(6) 0.0250(5) 0.0125(5) 0.0048(5) 0.0013(5)
Cl1 0.0159(6) 0.0278(6) 0.0217(5) 0.0025(4) 0.0059(5) -0.0030(5)
N2 0.0117(18) 0.0166(17) 0.0146(16) 0.0012(13) 0.0040(14) 0.0026(14)
C11 0.016(2) 0.022(2) 0.019(2) 0.0000(17) 0.0044(18) 0.0007(18)
N1 0.019(2) 0.0182(18) 0.0130(16) -0.0005(14) 0.0040(15) -0.0001(15)
C7 0.013(2) 0.026(2) 0.019(2) 0.0003(18) 0.0004(19) 0.0044(19)
C5 0.016(2) 0.021(2) 0.0156(19) -0.0044(16) 0.0038(17) 0.0001(17)
S1 0.0200(6) 0.0342(6) 0.0220(5) -0.0079(5) 0.0080(5) 0.0016(5)
C8 0.015(2) 0.024(2) 0.023(2) 0.0046(19) 0.0046(19) 0.0005(18)
N3 0.020(2) 0.034(2) 0.028(2) 0.0001(18) 0.0087(19) -0.0008(18)
C10 0.018(3) 0.035(3) 0.018(2) 0.0010(18) 0.0042(19) 0.007(2)
C9 0.031(3) 0.031(3) 0.021(2) 0.008(2) 0.008(2) 0.011(2)
C4 0.023(3) 0.026(2) 0.018(2) -0.0042(18) 0.0043(19) -0.0038(19)
C2 0.018(2) 0.031(3) 0.024(2) 0.0003(19) 0.005(2) 0.006(2)
C1 0.016(3) 0.021(2) 0.022(2) -0.0001(17) 0.004(2) 0.0023(19)
C6 0.020(3) 0.021(2) 0.027(2) -0.0045(18) 0.001(2) 0.0031(19)
O2 0.025(2) 0.036(2) 0.044(2) 0.0041(17) 0.0141(17) 0.0041(16)
O1 0.028(2) 0.035(2) 0.054(3) -0.0064(19) 0.021(2) -0.0042(18)
C12 0.015(2) 0.033(2) 0.0133(19) 0.0009(17) 0.0046(17) -0.0004(18)
C3 0.020(3) 0.035(3) 0.020(2) -0.0015(19) 0.006(2) -0.001(2)
C17 0.025(3) 0.038(3) 0.019(2) 0.001(2) 0.008(2) -0.011(2)
C13 0.021(3) 0.025(2) 0.023(2) -0.0040(18) 0.008(2) -0.0059(19)
C14 0.018(3) 0.033(3) 0.024(2) 0.0002(19) 0.006(2) -0.007(2)
C15 0.029(3) 0.033(3) 0.019(2) 0.0072(19) 0.010(2) 0.003(2)
C16 0.038(3) 0.026(2) 0.021(2) 0.0035(19) 0.013(2) -0.006(2)
C18 0.040(4) 0.052(4) 0.054(4) 0.030(3) 0.020(3) 0.019(3)

loop_
_atom_type_symbol
_atom_type_description
_atom_type_scat_dispersion_real
_atom_type_scat_dispersion_imag
_atom_type_scat_source
C C 0.0033 0.0016 'International Tables Vol C Tables 4.2.6.8 and 6.1.1.4'
H H 0.0000 0.0000 'International Tables Vol C Tables 4.2.6.8 and 6.1.1.4'
N N 0.0061 0.0033 'International Tables Vol C Tables 4.2.6.8 and 6.1.1.4'
O O 0.0106 0.0060 'International Tables Vol C Tables 4.2.6.8 and 6.1.1.4'
Cl Cl 0.1484 0.1585 'International Tables Vol C Tables 4.2.6.8 and 6.1.1.4'
S S 0.1246 0.1234 'International Tables Vol C Tables 4.2.6.8 and 6.1.1.4'
Pt Pt -1.7033 8.3905 'International Tables Vol C Tables 4.2.6.8 and 6.1.1.4'

loop_
_geom_angle_atom_site_label_1
_geom_angle_atom_site_label_2
_geom_angle_atom_site_label_3
_geom_angle
_geom_angle_site_symmetry_1
_geom_angle_site_symmetry_3
_geom_angle_publ_flag
N2 Pt1 N1 87.93(14) . . ?
N2 Pt1 Cl2 178.73(11) . . ?
N1 Pt1 Cl2 90.90(10) . . ?
N2 Pt1 Cl1 90.65(11) . . ?
N1 Pt1 Cl1 178.33(10) . . ?
Cl2 Pt1 Cl1 90.52(4) . . ?
C7 N2 C11 117.8(3) . . ?
C7 N2 Pt1 120.8(3) . . ?
C11 N2 Pt1 121.3(3) . . ?
N2 C11 C10 122.2(4) . . ?
N2 C11 H11 118.9 . . ?
C10 C11 H11 118.9 . . ?
C1 N1 C5 119.1(4) . . ?
C1 N1 Pt1 121.2(3) . . ?
C5 N1 Pt1 119.7(3) . . ?
N2 C7 C8 122.9(4) . . ?
N2 C7 C6 117.6(4) . . ?
C8 C7 C6 119.4(4) . . ?
N1 C5 C4 121.3(4) . . ?
N1 C5 C6 118.4(4) . . ?
C4 C5 C6 120.3(4) . . ?
O2 S1 O1 120.6(2) . . ?
O2 S1 N3 108.8(2) . . ?
O1 S1 N3 103.1(2) . . ?
O2 S1 C12 107.9(2) . . ?
O1 S1 C12 108.7(2) . . ?
N3 S1 C12 107.0(2) . . ?
C9 C8 C7 118.8(4) . . ?
C9 C8 H8 120.6 . . ?
C7 C8 H8 120.6 . . ?
C6 N3 S1 118.9(3) . . ?
C6 N3 H3 120.6 . . ?
S1 N3 H3 120.6 . . ?
C11 C10 C9 120.1(4) . . ?
C11 C10 H10 120.0 . . ?
C9 C10 H10 120.0 . . ?
C8 C9 C10 118.2(4) . . ?
C8 C9 H9 120.9 . . ?
C10 C9 H9 120.9 . . ?
C3 C4 C5 118.9(4) . . ?
C3 C4 H4 120.5 . . ?
C5 C4 H4 120.5 . . ?
C1 C2 C3 118.1(4) . . ?
C1 C2 H2 120.9 . . ?
C3 C2 H2 120.9 . . ?
N1 C1 C2 122.5(4) . . ?
N1 C1 H1 118.7 . . ?
C2 C1 H1 118.7 . . ?
N3 C6 C5 115.9(4) . . ?
N3 C6 C7 109.9(4) . . ?
C5 C6 C7 110.1(4) . . ?
N3 C6 H6 106.9 . . ?
C5 C6 H6 106.9 . . ?
C7 C6 H6 106.9 . . ?
C13 C12 C17 121.5(4) . . ?
C13 C12 S1 119.9(4) . . ?
C17 C12 S1 118.5(4) . . ?
C4 C3 C2 120.1(5) . . ?
C4 C3 H3A 120.0 . . ?
C2 C3 H3A 120.0 . . ?
C16 C17 C12 118.3(4) . . ?
C16 C17 H17 120.8 . . ?
C12 C17 H17 120.8 . . ?
C14 C13 C12 119.1(4) . . ?
C14 C13 H13 120.5 . . ?
C12 C13 H13 120.5 . . ?
C13 C14 C15 121.0(4) . . ?
C13 C14 H14 119.5 . . ?
C15 C14 H14 119.5 . . ?
C16 C15 C14 118.8(5) . . ?
C16 C15 C18 120.2(5) . . ?
C14 C15 C18 121.0(5) . . ?
C15 C16 C17 121.3(5) . . ?
C15 C16 H16 119.4 . . ?
C17 C16 H16 119.4 . . ?
C15 C18 H18A 109.5 . . ?
C15 C18 H18B 109.5 . . ?
H18A C18 H18B 109.5 . . ?
C15 C18 H18C 109.5 . . ?
H18A C18 H18C 109.5 . . ?
H18B C18 H18C 109.5 . . ?

loop_
_geom_bond_atom_site_label_1
_geom_bond_atom_site_label_2
_geom_bond_distance
_geom_bond_site_symmetry_2
_geom_bond_publ_flag
Pt1 N2 2.020(3) . ?
Pt1 N1 2.032(4) . ?
Pt1 Cl2 2.2903(11) . ?
Pt1 Cl1 2.2980(13) . ?
N2 C7 1.339(6) . ?
N2 C11 1.348(5) . ?
C11 C10 1.368(6) . ?
C11 H11 0.9500 . ?
N1 C1 1.339(6) . ?
N1 C5 1.349(5) . ?
C7 C8 1.390(6) . ?
C7 C6 1.528(6) . ?
C5 C4 1.387(6) . ?
C5 C6 1.511(6) . ?
S1 O2 1.389(4) . ?
S1 O1 1.412(4) . ?
S1 N3 1.657(4) . ?
S1 C12 1.760(5) . ?
C8 C9 1.377(7) . ?
C8 H8 0.9500 . ?
N3 C6 1.437(6) . ?
N3 H3 0.8800 . ?
C10 C9 1.385(7) . ?
C10 H10 0.9500 . ?
C9 H9 0.9500 . ?
C4 C3 1.371(7) . ?
C4 H4 0.9500 . ?
C2 C1 1.377(7) . ?
C2 C3 1.384(6) . ?
C2 H2 0.9500 . ?
C1 H1 0.9500 . ?
C6 H6 1.0000 . ?
C12 C13 1.383(6) . ?
C12 C17 1.389(6) . ?
C3 H3A 0.9500 . ?
C17 C16 1.384(7) . ?
C17 H17 0.9500 . ?
C13 C14 1.368(7) . ?
C13 H13 0.9500 . ?
C14 C15 1.398(7) . ?
C14 H14 0.9500 . ?
C15 C16 1.382(7) . ?
C15 C18 1.515(7) . ?
C16 H16 0.9500 . ?
C18 H18A 0.9800 . ?
C18 H18B 0.9800 . ?
C18 H18C 0.9800 . ?
